data_7114447
loop_
_publ_author_name
'Jones, Jamie N.'
'Cowley, Alan H.'
'Macdonald, Charles L. B.'

_publ_section_title
;
 The crystal structure of the &#x2018;pentamethylcyclopentadienyl
 cation&#x2019; is that of the pentamethylcyclopentenyl cationElectronic
 supplementary information (ESI) available: DFT calculations. See
 http://www.rsc.org/suppdata/cc/b2/b205081a/
;
_journal_issue 14
_journal_name_full 'Chemical Communications'
_journal_page_first 1520
_journal_paper_doi 10.1039/b205081a
_journal_year 2002
_chemical_formula_moiety '[C10 H17][C24 B F20]'
_chemical_formula_sum 'C34 H17 B F20'
_chemical_formula_weight 816.29
_chemical_melting_point 201
_chemical_name_common
;
pentamethylcyclopentenyl tetrakis(pentafluorophenyl)borate
;
_chemical_name_systematic
;
?
;
_space_group_IT_number 14
_symmetry_cell_setting monoclinic
_symmetry_space_group_name_Hall '-P 2ybc'
_symmetry_space_group_name_H-M 'P 1 21/c 1'
_atom_sites_solution_hydrogens geom
_atom_sites_solution_primary direct
_atom_sites_solution_secondary difmap
_audit_creation_method SHELXL-97
_cell_angle_alpha 90.00
_cell_angle_beta 90.07(3)
_cell_angle_gamma 90.00
_cell_formula_units_Z 4
_cell_length_a 13.202(3)
_cell_length_b 13.757(3)
_cell_length_c 17.409(4)
_cell_measurement_reflns_used all
_cell_measurement_temperature 153(2)
_cell_measurement_theta_max 27.55
_cell_measurement_theta_min 2.96
_cell_volume 3161.8(12)
_computing_cell_refinement Denzo-SMN
_computing_data_collection 'Collect software, Nonius B.V. 1998'
_computing_data_reduction Scalepack
_computing_molecular_graphics 'SHELXP-97 (Sheldrick, 1997)'
_computing_publication_material 'WinGX publication routines (Farrugia, 1999)'
_computing_structure_refinement 'SHELXL-97 (Sheldrick, 1997)'
_computing_structure_solution 'SHELXS-97 (Sheldrick, 1997)'
_diffrn_ambient_temperature 153(2)
_diffrn_measured_fraction_theta_full 0.961
_diffrn_measured_fraction_theta_max 0.961
_diffrn_measurement_device 'Nonius KAPPA-CCD'
_diffrn_measurement_method '\w scans'
_diffrn_radiation_monochromator graphite
_diffrn_radiation_source 'fine-focus sealed tube'
_diffrn_radiation_type MoK\a
_diffrn_radiation_wavelength 0.71073
_diffrn_reflns_av_R_equivalents 0.0427
_diffrn_reflns_av_sigmaI/netI 0.0634
_diffrn_reflns_limit_h_max 16
_diffrn_reflns_limit_h_min -17
_diffrn_reflns_limit_k_max 17
_diffrn_reflns_limit_k_min -17
_diffrn_reflns_limit_l_max 22
_diffrn_reflns_limit_l_min -22
_diffrn_reflns_number 19057
_diffrn_reflns_theta_full 27.55
_diffrn_reflns_theta_max 27.55
_diffrn_reflns_theta_min 2.96
_diffrn_standards_decay_% n/a
_diffrn_standards_interval_count n/a
_diffrn_standards_interval_time n/a
_diffrn_standards_number n/a
_exptl_absorpt_coefficient_mu 0.182
_exptl_absorpt_correction_type none
_exptl_crystal_colour colorless
_exptl_crystal_density_diffrn 1.715
_exptl_crystal_density_meas ?
_exptl_crystal_density_method 'not measured'
_exptl_crystal_description prism
_exptl_crystal_F_000 1624
_exptl_crystal_size_max 0.2
_exptl_crystal_size_mid 0.2
_exptl_crystal_size_min 0.2
_refine_diff_density_max 0.273
_refine_diff_density_min -0.219
_refine_diff_density_rms 0.049
_refine_ls_extinction_coef 0.0032(3)
_refine_ls_extinction_expression Fc^*^=kFc[1+0.001xFc^2^\l^3^/sin(2\q)]^-1/4^
_refine_ls_extinction_method SHELXL
_refine_ls_goodness_of_fit_ref 1.027
_refine_ls_hydrogen_treatment mixed
_refine_ls_matrix_type full
_refine_ls_number_parameters 565
_refine_ls_number_reflns 7025
_refine_ls_number_restraints 0
_refine_ls_restrained_S_all 1.027
_refine_ls_R_factor_all 0.1034
_refine_ls_R_factor_gt 0.0512
_refine_ls_shift/su_max 0.029
_refine_ls_shift/su_mean 0.001
_refine_ls_structure_factor_coef Fsqd
_refine_ls_weighting_details 'calc w=1/[\s^2^(Fo^2^)+(0.0272P)^2^+1.9594P] where P=(Fo^2^+2Fc^2^)/3'
_refine_ls_weighting_scheme calc
_refine_ls_wR_factor_gt 0.0837
_refine_ls_wR_factor_ref 0.0974
_reflns_number_gt 4455
_reflns_number_total 7025
_reflns_threshold_expression >2sigma(I)
_cod_data_source_file b205081a.txt
_cod_data_source_block p21overc
_cod_depositor_comments
;
The following automatic conversions were performed:

'_exptl_crystal_density_meas' value 'N/A' was changed to '?' - the
value is perceived as not measured.

Automatic conversion script
Id: cif_fix_values 3008 2015-01-20 13:52:24Z robertas 
;
_cod_original_cell_volume 3161.8(11)
_cod_original_sg_symbol_H-M P2(1)/c
_cod_database_code 7114447

loop_
_symmetry_equiv_pos_as_xyz
'x, y, z'
'-x, y+1/2, -z+1/2'
'-x, -y, -z'
'x, -y-1/2, z-1/2'

loop_
_atom_site_label
_atom_site_type_symbol
_atom_site_fract_x
_atom_site_fract_y
_atom_site_fract_z
_atom_site_U_iso_or_equiv
_atom_site_adp_type
_atom_site_occupancy
_atom_site_symmetry_multiplicity
_atom_site_calc_flag
C1 C -0.27424(18) 0.74113(17) 0.38680(13) 0.0344(6) Uani 1 1 d
C2 C -0.27186(18) 0.83631(16) 0.35901(13) 0.0320(5) Uani 1 1 d
C3 C -0.18671(19) 0.84601(18) 0.31322(14) 0.0391(6) Uani 1 1 d
C4 C -0.1263(2) 0.75605(19) 0.31144(16) 0.0457(7) Uani 1 1 d
C5 C -0.18608(18) 0.68399(18) 0.35933(15) 0.0363(6) Uani 1 1 d
C11 C -0.3552(2) 0.6985(2) 0.43297(18) 0.0413(6) Uani 1 1 d
C12 C -0.3490(2) 0.9134(2) 0.37425(19) 0.0435(7) Uani 1 1 d
C13 C -0.1575(3) 0.9364(3) 0.2719(2) 0.0598(9) Uani 1 1 d
C14 C -0.0933(3) 0.7218(3) 0.2324(2) 0.0597(9) Uani 1 1 d
C15 C -0.1251(3) 0.6373(2) 0.4242(2) 0.0527(8) Uani 1 1 d
C20 C 0.28304(16) 0.74286(15) 0.34612(12) 0.0255(5) Uani 1 1 d
C21 C 0.34894(17) 0.74792(15) 0.40840(12) 0.0272(5) Uani 1 1 d
C22 C 0.35168(17) 0.68300(17) 0.46804(12) 0.0311(5) Uani 1 1 d
C23 C 0.28453(18) 0.60690(16) 0.46869(12) 0.0317(5) Uani 1 1 d
C24 C 0.21496(17) 0.59914(16) 0.41070(13) 0.0303(5) Uani 1 1 d
C25 C 0.21473(16) 0.66673(16) 0.35175(12) 0.0268(5) Uani 1 1 d
C30 C 0.40264(16) 0.84067(15) 0.24177(12) 0.0246(5) Uani 1 1 d
C31 C 0.42337(16) 0.91988(16) 0.19446(12) 0.0271(5) Uani 1 1 d
C32 C 0.51195(18) 0.93368(17) 0.15485(12) 0.0325(6) Uani 1 1 d
C33 C 0.58719(17) 0.86480(18) 0.16077(13) 0.0334(6) Uani 1 1 d
C34 C 0.57170(17) 0.78461(17) 0.20598(13) 0.0304(5) Uani 1 1 d
C35 C 0.48107(17) 0.77378(16) 0.24419(12) 0.0274(5) Uani 1 1 d
C40 C 0.25026(16) 0.92486(15) 0.32814(12) 0.0258(5) Uani 1 1 d
C41 C 0.15043(18) 0.93001(16) 0.35288(12) 0.0306(5) Uani 1 1 d
C42 C 0.11068(19) 1.00107(19) 0.39947(13) 0.0396(6) Uani 1 1 d
C43 C 0.1740(2) 1.07162(18) 0.42735(13) 0.0433(7) Uani 1 1 d
C44 C 0.2745(2) 1.07003(17) 0.40689(13) 0.0387(6) Uani 1 1 d
C45 C 0.31010(18) 0.99870(16) 0.35824(12) 0.0295(5) Uani 1 1 d
C50 C 0.21922(15) 0.80381(15) 0.20235(12) 0.0237(5) Uani 1 1 d
C51 C 0.15006(16) 0.86321(15) 0.16571(12) 0.0255(5) Uani 1 1 d
C52 C 0.09996(16) 0.83925(16) 0.09825(12) 0.0285(5) Uani 1 1 d
C53 C 0.11922(17) 0.75240(17) 0.06295(12) 0.0292(5) Uani 1 1 d
C54 C 0.18837(17) 0.69053(16) 0.09558(12) 0.0288(5) Uani 1 1 d
C55 C 0.23625(16) 0.71690(15) 0.16270(12) 0.0262(5) Uani 1 1 d
B B 0.28825(19) 0.82847(17) 0.27950(13) 0.0237(5) Uani 1 1 d
F21 F 0.41809(10) 0.82095(9) 0.41130(7) 0.0352(3) Uani 1 1 d
F22 F 0.41947(11) 0.69253(10) 0.52559(7) 0.0445(4) Uani 1 1 d
F23 F 0.28730(11) 0.54118(10) 0.52629(8) 0.0460(4) Uani 1 1 d
F24 F 0.14643(11) 0.52606(10) 0.41137(8) 0.0432(4) Uani 1 1 d
F25 F 0.14094(9) 0.65385(9) 0.29814(7) 0.0350(3) Uani 1 1 d
F31 F 0.35128(9) 0.98944(9) 0.18521(7) 0.0332(3) Uani 1 1 d
F32 F 0.52524(11) 1.01181(10) 0.10930(8) 0.0469(4) Uani 1 1 d
F33 F 0.67587(10) 0.87672(11) 0.12283(8) 0.0503(4) Uani 1 1 d
F34 F 0.64543(10) 0.71689(10) 0.21345(8) 0.0427(4) Uani 1 1 d
F35 F 0.47323(10) 0.69096(9) 0.28649(7) 0.0357(3) Uani 1 1 d
F41 F 0.08455(9) 0.85959(10) 0.33005(7) 0.0375(3) Uani 1 1 d
F42 F 0.01124(12) 1.00154(13) 0.41738(8) 0.0581(4) Uani 1 1 d
F43 F 0.13815(14) 1.14235(12) 0.47369(9) 0.0682(5) Uani 1 1 d
F44 F 0.33763(13) 1.13857(10) 0.43534(8) 0.0545(4) Uani 1 1 d
F45 F 0.41022(10) 1.00396(9) 0.34212(7) 0.0369(3) Uani 1 1 d
F51 F 0.12679(10) 0.95242(9) 0.19464(7) 0.0340(3) Uani 1 1 d
F52 F 0.03285(10) 0.90186(10) 0.06695(7) 0.0417(4) Uani 1 1 d
F53 F 0.07326(10) 0.72850(10) -0.00341(7) 0.0411(4) Uani 1 1 d
F54 F 0.20986(11) 0.60527(10) 0.06087(8) 0.0433(4) Uani 1 1 d
F55 F 0.30430(10) 0.65221(9) 0.19113(7) 0.0344(3) Uani 1 1 d
H4 H -0.063(3) 0.770(2) 0.3440(19) 0.088(11) Uiso 1 1 d
H5 H -0.2098(17) 0.6326(18) 0.3271(14) 0.037(7) Uiso 1 1 d
H11A H -0.327(3) 0.671(3) 0.477(3) 0.117(15) Uiso 1 1 d
H11B H -0.379(3) 0.645(3) 0.409(2) 0.108(14) Uiso 1 1 d
H11C H -0.409(3) 0.741(2) 0.4469(19) 0.081(11) Uiso 1 1 d
H12A H -0.330(3) 0.959(3) 0.409(2) 0.123(16) Uiso 1 1 d
H12B H -0.408(4) 0.888(3) 0.390(3) 0.136(18) Uiso 1 1 d
H12C H -0.366(3) 0.952(3) 0.327(3) 0.121(14) Uiso 1 1 d
H13A H -0.165(4) 0.919(4) 0.219(3) 0.16(2) Uiso 1 1 d
H13B H -0.085(4) 0.944(3) 0.263(3) 0.134(17) Uiso 1 1 d
H13C H -0.197(3) 0.988(3) 0.282(2) 0.126(18) Uiso 1 1 d
H14A H -0.156(2) 0.711(2) 0.2011(17) 0.068(9) Uiso 1 1 d
H14B H -0.058(2) 0.657(3) 0.2381(18) 0.077(11) Uiso 1 1 d
H14C H -0.053(3) 0.768(3) 0.205(2) 0.103(13) Uiso 1 1 d
H15A H -0.168(2) 0.583(2) 0.4490(18) 0.082(10) Uiso 1 1 d
H15B H -0.098(2) 0.687(2) 0.4581(19) 0.080(11) Uiso 1 1 d
H15C H -0.068(2) 0.610(2) 0.3995(17) 0.064(10) Uiso 1 1 d

loop_
_atom_site_aniso_label
_atom_site_aniso_U_11
_atom_site_aniso_U_22
_atom_site_aniso_U_33
_atom_site_aniso_U_23
_atom_site_aniso_U_13
_atom_site_aniso_U_12
C1 0.0340(13) 0.0304(13) 0.0388(13) -0.0017(11) -0.0070(11) -0.0047(11)
C2 0.0347(14) 0.0277(13) 0.0337(13) -0.0022(10) -0.0085(11) -0.0069(11)
C3 0.0401(15) 0.0379(14) 0.0393(14) 0.0061(11) -0.0091(12) -0.0108(12)
C4 0.0421(16) 0.0434(16) 0.0517(17) 0.0057(13) 0.0044(14) -0.0045(13)
C5 0.0316(13) 0.0309(13) 0.0463(15) -0.0031(12) -0.0084(12) -0.0045(11)
C11 0.0432(17) 0.0355(15) 0.0450(16) 0.0018(13) 0.0032(14) -0.0044(14)
C12 0.0493(18) 0.0292(14) 0.0522(18) -0.0020(13) -0.0041(15) -0.0007(13)
C13 0.064(2) 0.051(2) 0.065(2) 0.0245(17) 0.0057(18) -0.0097(18)
C14 0.0426(19) 0.073(2) 0.063(2) -0.0087(18) 0.0103(17) -0.0047(18)
C15 0.0521(19) 0.0370(16) 0.069(2) 0.0048(16) -0.0212(17) 0.0006(15)
C20 0.0286(12) 0.0241(11) 0.0238(11) -0.0017(9) 0.0021(10) 0.0038(10)
C21 0.0301(12) 0.0247(12) 0.0269(12) 0.0008(9) 0.0015(10) 0.0003(10)
C22 0.0330(13) 0.0368(14) 0.0235(12) 0.0019(10) -0.0015(10) 0.0079(11)
C23 0.0414(14) 0.0290(13) 0.0247(12) 0.0087(10) 0.0091(11) 0.0083(11)
C24 0.0354(13) 0.0226(12) 0.0329(13) 0.0002(10) 0.0103(11) -0.0020(10)
C25 0.0274(12) 0.0282(12) 0.0247(11) -0.0018(9) -0.0007(10) 0.0021(10)
C30 0.0259(12) 0.0262(12) 0.0215(11) -0.0037(9) -0.0036(9) -0.0024(10)
C31 0.0277(12) 0.0277(12) 0.0260(12) -0.0024(10) -0.0037(10) -0.0015(10)
C32 0.0394(15) 0.0318(13) 0.0264(12) 0.0020(10) 0.0004(11) -0.0108(11)
C33 0.0255(13) 0.0456(15) 0.0292(12) -0.0093(11) 0.0047(10) -0.0099(11)
C34 0.0243(12) 0.0357(13) 0.0311(12) -0.0094(11) -0.0037(10) 0.0044(11)
C35 0.0311(13) 0.0274(12) 0.0235(11) -0.0004(9) -0.0043(10) -0.0001(10)
C40 0.0314(13) 0.0252(12) 0.0209(11) 0.0030(9) -0.0015(9) 0.0037(10)
C41 0.0373(14) 0.0312(13) 0.0233(11) 0.0006(10) -0.0039(10) 0.0013(11)
C42 0.0416(15) 0.0502(16) 0.0270(12) -0.0007(12) 0.0058(11) 0.0132(13)
C43 0.069(2) 0.0347(14) 0.0264(13) -0.0090(11) 0.0018(13) 0.0165(14)
C44 0.0635(18) 0.0256(13) 0.0269(13) -0.0027(10) -0.0072(12) -0.0019(12)
C45 0.0370(14) 0.0275(12) 0.0241(11) 0.0015(10) -0.0033(10) 0.0011(11)
C50 0.0231(11) 0.0232(11) 0.0246(11) 0.0014(9) 0.0006(9) -0.0033(9)
C51 0.0279(12) 0.0229(11) 0.0257(11) -0.0008(9) 0.0014(10) -0.0010(10)
C52 0.0272(12) 0.0323(13) 0.0262(12) 0.0072(10) -0.0033(10) 0.0023(10)
C53 0.0290(12) 0.0370(13) 0.0215(11) -0.0013(10) -0.0035(10) -0.0070(11)
C54 0.0331(13) 0.0253(12) 0.0280(12) -0.0058(10) 0.0022(10) -0.0014(10)
C55 0.0248(12) 0.0261(12) 0.0277(12) 0.0022(10) -0.0024(10) 0.0015(10)
B 0.0260(13) 0.0221(12) 0.0229(12) 0.0012(10) -0.0009(10) 0.0008(11)
F21 0.0381(8) 0.0359(7) 0.0316(7) 0.0046(6) -0.0088(6) -0.0081(6)
F22 0.0478(9) 0.0563(9) 0.0293(7) 0.0114(7) -0.0099(7) 0.0029(7)
F23 0.0619(10) 0.0412(8) 0.0350(8) 0.0171(6) 0.0060(7) 0.0056(7)
F24 0.0516(9) 0.0336(8) 0.0446(8) 0.0081(6) 0.0073(7) -0.0111(7)
F25 0.0358(8) 0.0347(7) 0.0345(7) 0.0031(6) -0.0035(6) -0.0096(6)
F31 0.0375(8) 0.0280(7) 0.0341(7) 0.0065(6) -0.0017(6) 0.0013(6)
F32 0.0534(9) 0.0421(8) 0.0452(8) 0.0098(7) 0.0096(7) -0.0135(7)
F33 0.0347(8) 0.0668(10) 0.0496(9) -0.0069(8) 0.0145(7) -0.0115(7)
F34 0.0315(8) 0.0523(9) 0.0444(8) -0.0121(7) -0.0014(6) 0.0090(7)
F35 0.0375(8) 0.0316(7) 0.0379(7) 0.0038(6) -0.0002(6) 0.0082(6)
F41 0.0311(7) 0.0465(8) 0.0349(7) -0.0020(6) 0.0027(6) -0.0018(7)
F42 0.0495(10) 0.0787(12) 0.0460(9) -0.0091(8) 0.0125(8) 0.0205(9)
F43 0.0970(14) 0.0568(10) 0.0508(10) -0.0250(8) 0.0107(9) 0.0202(10)
F44 0.0880(12) 0.0372(8) 0.0384(8) -0.0121(7) -0.0068(8) -0.0125(8)
F45 0.0413(8) 0.0330(7) 0.0364(7) -0.0044(6) -0.0047(6) -0.0083(6)
F51 0.0418(8) 0.0283(7) 0.0317(7) -0.0027(6) -0.0066(6) 0.0088(6)
F52 0.0447(8) 0.0422(8) 0.0381(8) 0.0013(6) -0.0161(7) 0.0099(7)
F53 0.0459(8) 0.0476(8) 0.0296(7) -0.0067(6) -0.0131(6) -0.0025(7)
F54 0.0547(9) 0.0362(8) 0.0389(8) -0.0151(6) -0.0094(7) 0.0063(7)
F55 0.0391(8) 0.0279(7) 0.0363(7) -0.0039(6) -0.0085(6) 0.0080(6)

loop_
_atom_type_symbol
_atom_type_description
_atom_type_scat_dispersion_real
_atom_type_scat_dispersion_imag
_atom_type_scat_source
C C 0.0033 0.0016 'International Tables Vol C Tables 4.2.6.8 and 6.1.1.4'
H H 0.0000 0.0000 'International Tables Vol C Tables 4.2.6.8 and 6.1.1.4'
B B 0.0013 0.0007 'International Tables Vol C Tables 4.2.6.8 and 6.1.1.4'
F F 0.0171 0.0103 'International Tables Vol C Tables 4.2.6.8 and 6.1.1.4'

loop_
_geom_angle_atom_site_label_1
_geom_angle_atom_site_label_2
_geom_angle_atom_site_label_3
_geom_angle
C2 C1 C11 125.7(2)
C2 C1 C5 111.5(2)
C11 C1 C5 122.7(2)
C3 C2 C1 108.0(2)
C3 C2 C12 126.0(2)
C1 C2 C12 126.0(2)
C2 C3 C4 111.8(2)
C2 C3 C13 124.7(3)
C4 C3 C13 123.5(3)
C3 C4 C5 104.8(2)
C3 C4 C14 115.8(3)
C5 C4 C14 116.4(3)
C1 C5 C4 103.9(2)
C1 C5 C15 113.4(2)
C4 C5 C15 114.0(2)
C25 C20 C21 112.90(19)
C25 C20 B 127.97(19)
C21 C20 B 118.97(19)
F21 C21 C22 115.9(2)
F21 C21 C20 119.05(18)
C22 C21 C20 125.0(2)
F22 C22 C21 121.1(2)
F22 C22 C23 119.7(2)
C21 C22 C23 119.2(2)
F23 C23 C24 120.9(2)
F23 C23 C22 120.0(2)
C24 C23 C22 119.1(2)
F24 C24 C23 120.0(2)
F24 C24 C25 120.3(2)
C23 C24 C25 119.7(2)
F25 C25 C24 114.96(19)
F25 C25 C20 121.05(19)
C24 C25 C20 124.0(2)
C35 C30 C31 112.96(19)
C35 C30 B 127.04(19)
C31 C30 B 119.57(19)
F31 C31 C32 116.13(19)
F31 C31 C30 118.87(19)
C32 C31 C30 125.0(2)
F32 C32 C31 121.2(2)
F32 C32 C33 119.9(2)
C31 C32 C33 118.9(2)
F33 C33 C34 120.5(2)
F33 C33 C32 120.3(2)
C34 C33 C32 119.3(2)
F34 C34 C33 120.1(2)
F34 C34 C35 120.3(2)
C33 C34 C35 119.6(2)
F35 C35 C34 114.74(19)
F35 C35 C30 121.00(19)
C34 C35 C30 124.3(2)
C41 C40 C45 112.7(2)
C41 C40 B 119.27(19)
C45 C40 B 127.4(2)
F41 C41 C42 115.7(2)
F41 C41 C40 118.65(19)
C42 C41 C40 125.6(2)
F42 C42 C43 120.5(2)
F42 C42 C41 120.8(2)
C43 C42 C41 118.7(2)
F43 C43 C42 120.6(3)
F43 C43 C44 120.3(2)
C42 C43 C44 119.1(2)
F44 C44 C43 119.3(2)
F44 C44 C45 120.7(2)
C43 C44 C45 120.0(2)
F45 C45 C44 115.0(2)
F45 C45 C40 121.07(19)
C44 C45 C40 123.9(2)
C51 C50 C55 112.60(19)
C51 C50 B 128.02(18)
C55 C50 B 119.10(18)
F51 C51 C50 120.78(18)
F51 C51 C52 114.82(18)
C50 C51 C52 124.4(2)
F52 C52 C53 119.89(19)
F52 C52 C51 120.1(2)
C53 C52 C51 120.0(2)
F53 C53 C52 121.0(2)
F53 C53 C54 120.2(2)
C52 C53 C54 118.7(2)
F54 C54 C53 119.62(19)
F54 C54 C55 120.8(2)
C53 C54 C55 119.5(2)
F55 C55 C54 116.08(19)
F55 C55 C50 119.15(18)
C54 C55 C50 124.8(2)
C40 B C20 101.49(16)
C40 B C30 113.55(18)
C20 B C30 112.89(18)
C40 B C50 114.37(18)
C20 B C50 113.52(17)
C30 B C50 101.55(16)

loop_
_geom_bond_atom_site_label_1
_geom_bond_atom_site_label_2
_geom_bond_distance
C1 C2 1.396(3)
C1 C11 1.461(4)
C1 C5 1.484(3)
C2 C3 1.385(3)
C2 C12 1.494(4)
C3 C4 1.473(4)
C3 C13 1.488(4)
C4 C5 1.517(4)
C4 C14 1.518(4)
C5 C15 1.527(4)
C20 C25 1.386(3)
C20 C21 1.391(3)
C20 B 1.654(3)
C21 F21 1.358(2)
C21 C22 1.370(3)
C22 F22 1.349(3)
C22 C23 1.372(3)
C23 F23 1.351(2)
C23 C24 1.368(3)
C24 F24 1.353(3)
C24 C25 1.385(3)
C25 F25 1.360(2)
C30 C35 1.386(3)
C30 C31 1.393(3)
C30 B 1.656(3)
C31 F31 1.359(2)
C31 C32 1.372(3)
C32 F32 1.347(3)
C32 C33 1.377(3)
C33 F33 1.355(3)
C33 C34 1.371(3)
C34 F34 1.354(3)
C34 C35 1.378(3)
C35 F35 1.361(2)
C40 C41 1.389(3)
C40 C45 1.389(3)
C40 B 1.652(3)
C41 F41 1.361(3)
C41 C42 1.375(3)
C42 F42 1.350(3)
C42 C43 1.369(4)
C43 F43 1.350(3)
C43 C44 1.374(4)
C44 F44 1.352(3)
C44 C45 1.379(3)
C45 F45 1.354(3)
C50 C51 1.381(3)
C50 C55 1.399(3)
C50 B 1.657(3)
C51 F51 1.362(2)
C51 C52 1.387(3)
C52 F52 1.350(2)
C52 C53 1.368(3)
C53 F53 1.345(2)
C53 C54 1.371(3)
C54 F54 1.350(2)
C54 C55 1.377(3)
C55 F55 1.358(2)
